data_7003652
loop_
_publ_author_name
'Santra, Bidyut Kumar'
'Chen, Jia-Li'
'Sarkar, Bijay'
'Liu, C. W.'

_publ_section_title
;
 The coordination chemistry of selenophosphite ligands. Synthesis and
 characterization of heterometallic tetranuclear clusters
 [M{CpFe(CO)2P(Se)(OR)2}3](PF6) (M = Cu, Ag; R = nPr, iPr) and
 [Cu(\m-X) {CpFe(CO)2P(Se)(OiPr)2}]2 (X = Cl, Br)
;
_journal_issue 17
_journal_name_full 'Dalton Transactions'
_journal_page_first 2270
_journal_page_last 2276
_journal_paper_doi 10.1039/b717963d
_journal_year 2008
_chemical_formula_sum 'C39 H57 Cu F6 Fe3 O12 P4 Se3'
_chemical_formula_weight 1423.70
_chemical_name_systematic
;
?
;
_space_group_IT_number 190
_symmetry_cell_setting hexagonal
_symmetry_space_group_name_Hall 'P -6c -2c'
_symmetry_space_group_name_H-M 'P -6 2 c'
_atom_sites_solution_hydrogens geom
_atom_sites_solution_primary direct
_atom_sites_solution_secondary difmap
_audit_creation_method SHELXL-97
_cell_angle_alpha 90.00
_cell_angle_beta 90.00
_cell_angle_gamma 120.00
_cell_formula_units_Z 2
_cell_length_a 13.0809(13)
_cell_length_b 13.0809(13)
_cell_length_c 18.877(3)
_cell_measurement_reflns_used 35
_cell_measurement_temperature 293(2)
_cell_measurement_theta_max 9.89
_cell_measurement_theta_min 2.15
_cell_volume 2797.3(6)
_computing_cell_refinement 'Bruker XSCANS'
_computing_data_collection 'Bruker XSCANS'
_computing_data_reduction 'Bruker SHELXTL'
_computing_molecular_graphics 'Bruker SHELXTL'
_computing_publication_material 'Bruker SHELXTL'
_computing_structure_refinement 'SHELXL-97 (Sheldrick, 1997)'
_computing_structure_solution 'SHELXS-97 (Sheldrick, 1990)'
_diffrn_ambient_temperature 293(2)
_diffrn_measured_fraction_theta_full 1.000
_diffrn_measured_fraction_theta_max 1.000
_diffrn_measurement_device_type 'Bruker P4'
_diffrn_measurement_method '\w scans'
_diffrn_radiation_monochromator graphite
_diffrn_radiation_source 'fine-focus sealed tube'
_diffrn_radiation_type MoK\a
_diffrn_radiation_wavelength 0.71073
_diffrn_reflns_av_R_equivalents 0.0444
_diffrn_reflns_av_sigmaI/netI 0.0415
_diffrn_reflns_limit_h_max 13
_diffrn_reflns_limit_h_min -1
_diffrn_reflns_limit_k_max 1
_diffrn_reflns_limit_k_min -14
_diffrn_reflns_limit_l_max 20
_diffrn_reflns_limit_l_min -1
_diffrn_reflns_number 3147
_diffrn_reflns_theta_full 22.47
_diffrn_reflns_theta_max 22.47
_diffrn_reflns_theta_min 1.80
_diffrn_standards_interval_count 197
_diffrn_standards_number 3
_exptl_absorpt_coefficient_mu 3.275
_exptl_absorpt_correction_T_max 0.7125
_exptl_absorpt_correction_T_min 0.6421
_exptl_absorpt_correction_type empirical
_exptl_crystal_colour orange
_exptl_crystal_density_diffrn 1.690
_exptl_crystal_density_method 'not measured'
_exptl_crystal_description block
_exptl_crystal_F_000 1420
_exptl_crystal_size_max 0.13
_exptl_crystal_size_mid 0.10
_exptl_crystal_size_min 0.10
_refine_diff_density_max 0.306
_refine_diff_density_min -0.250
_refine_diff_density_rms 0.047
_refine_ls_abs_structure_details 'Flack H D (1983), Acta Cryst. A39, 876-881'
_refine_ls_abs_structure_Flack -0.01(2)
_refine_ls_extinction_coef 0.00339(18)
_refine_ls_extinction_expression Fc^*^=kFc[1+0.001xFc^2^\l^3^/sin(2\q)]^-1/4^
_refine_ls_extinction_method SHELXL
_refine_ls_goodness_of_fit_ref 1.053
_refine_ls_hydrogen_treatment constr
_refine_ls_matrix_type full
_refine_ls_number_parameters 119
_refine_ls_number_reflns 1258
_refine_ls_number_restraints 0
_refine_ls_restrained_S_all 1.053
_refine_ls_R_factor_all 0.0380
_refine_ls_R_factor_gt 0.0285
_refine_ls_shift/su_max 0.000
_refine_ls_shift/su_mean 0.000
_refine_ls_structure_factor_coef Fsqd
_refine_ls_weighting_details 'calc w=1/[\s^2^(Fo^2^)+(0.0245P)^2^+1.1537P] where P=(Fo^2^+2Fc^2^)/3'
_refine_ls_weighting_scheme calc
_refine_ls_wR_factor_gt 0.0594
_refine_ls_wR_factor_ref 0.0620
_reflns_number_gt 1116
_reflns_number_total 1258
_reflns_threshold_expression >2sigma(I)
_cod_data_source_file b717963d.txt
_cod_data_source_block 1
_cod_depositor_comments
;
The following automatic conversions were performed:
'_symmetry_cell_setting' value 'Hexagonal' changed to 'hexagonal'
according to '/home/saulius/struct/CIF-dictionaries/cif_core.dic'
dictionary named 'cif_core.dic' version 2.4.1 from 2010-06-29.

Automatic conversion script
Id: cif_fix_enum 1527 2010-12-29 10:47:43Z saulius 
;
_cod_original_sg_symbol_H-M P-62c
_cod_database_code 7003652

loop_
_symmetry_equiv_pos_as_xyz
'x, y, z'
'-y, x-y, z'
'-x+y, -x, z'
'x, y, -z+1/2'
'-y, x-y, -z+1/2'
'-x+y, -x, -z+1/2'
'y, x, -z'
'x-y, -y, -z'
'-x, -x+y, -z'
'y, x, z+1/2'
'x-y, -y, z+1/2'
'-x, -x+y, z+1/2'

loop_
_atom_site_label
_atom_site_type_symbol
_atom_site_fract_x
_atom_site_fract_y
_atom_site_fract_z
_atom_site_U_iso_or_equiv
_atom_site_adp_type
_atom_site_occupancy
_atom_site_symmetry_multiplicity
_atom_site_calc_flag
_atom_site_refinement_flags
_atom_site_disorder_assembly
_atom_site_disorder_group
Se1 Se 0.56305(7) 0.12585(5) 0.2500 0.0545(2) Uani 1 2 d S . .
Cu1 Cu 0.6667 0.3333 0.2500 0.0452(4) Uani 1 6 d S . .
Fe1 Fe 0.25283(9) -0.10648(9) 0.2500 0.0477(3) Uani 1 2 d S . .
P1 P 0.38128(16) 0.08489(15) 0.2500 0.0422(5) Uani 1 2 d S . .
P2 P 0.0000 0.0000 0.5000 0.0608(9) Uani 1 6 d S . .
O1 O 0.3572(3) 0.1528(3) 0.31190(18) 0.0523(10) Uani 1 1 d . . .
O2 O 0.3798(4) -0.1524(5) 0.3596(3) 0.1048(17) Uani 1 1 d . . .
C1 C 0.3828(7) 0.1408(6) 0.3844(3) 0.085(2) Uani 1 1 d . . .
H1A H 0.4518 0.1315 0.3863 0.102 Uiso 1 1 calc R . .
H1B H 0.3168 0.0706 0.4045 0.102 Uiso 1 1 calc R . .
C2 C 0.4044(8) 0.2443(8) 0.4261(4) 0.125(3) Uani 1 1 d . . .
H2A H 0.4676 0.3141 0.4038 0.150 Uiso 1 1 calc R . .
H2B H 0.3340 0.2513 0.4245 0.150 Uiso 1 1 calc R . .
C3 C 0.4352(10) 0.2431(11) 0.4995(4) 0.164(5) Uani 1 1 d . . .
H3A H 0.4477 0.3140 0.5223 0.246 Uiso 1 1 calc R . .
H3B H 0.5062 0.2387 0.5020 0.246 Uiso 1 1 calc R . .
H3C H 0.3723 0.1758 0.5228 0.246 Uiso 1 1 calc R . .
C4 C 0.3306(5) -0.1323(5) 0.3170(4) 0.0666(17) Uani 1 1 d . . .
C5 C 0.1209(7) -0.0618(8) 0.2500 0.098(4) Uani 1 2 d S . .
H5A H 0.1324 0.0183 0.2500 0.117 Uiso 1 2 calc SR . .
C6 C 0.1086(6) -0.1308(7) 0.3099(4) 0.084(2) Uani 1 1 d . . .
H6A H 0.1104 -0.1076 0.3595 0.100 Uiso 1 1 calc R . .
C7 C 0.0870(5) -0.2390(6) 0.2862(3) 0.0800(19) Uani 1 1 d . . .
H7A H 0.0729 -0.3058 0.3163 0.096 Uiso 1 1 calc R . .
F1 F 0.0000 0.0000 0.4222(4) 0.243(7) Uani 1 3 d S . .
F2 F 0.0000 0.1142(12) 0.5000 0.239(10) Uani 0.67 2 d SP . .
F3 F 0.097(2) 0.121(3) 0.4763(15) 0.170(13) Uani 0.33 1 d P . .

loop_
_atom_site_aniso_label
_atom_site_aniso_U_11
_atom_site_aniso_U_22
_atom_site_aniso_U_33
_atom_site_aniso_U_23
_atom_site_aniso_U_13
_atom_site_aniso_U_12
Se1 0.0305(4) 0.0307(4) 0.1015(6) 0.000 0.000 0.0147(4)
Cu1 0.0334(5) 0.0334(5) 0.0688(10) 0.000 0.000 0.0167(2)
Fe1 0.0297(6) 0.0318(6) 0.0773(8) 0.000 0.000 0.0122(5)
P1 0.0324(10) 0.0331(11) 0.0611(13) 0.000 0.000 0.0165(9)
P2 0.0669(15) 0.0669(15) 0.049(2) 0.000 0.000 0.0334(7)
O1 0.0510(19) 0.052(2) 0.061(2) -0.0142(18) -0.0039(19) 0.0308(17)
O2 0.090(3) 0.113(4) 0.122(4) 0.043(3) -0.003(3) 0.058(3)
C1 0.112(6) 0.102(5) 0.066(4) -0.022(4) -0.011(4) 0.073(5)
C2 0.169(8) 0.127(8) 0.074(5) -0.015(5) -0.010(5) 0.070(6)
C3 0.169(10) 0.244(15) 0.081(5) -0.043(8) -0.025(6) 0.104(11)
C4 0.047(3) 0.054(4) 0.098(5) 0.023(4) 0.010(3) 0.024(3)
C5 0.023(4) 0.038(6) 0.227(14) 0.000 0.000 0.011(4)
C6 0.040(3) 0.087(6) 0.115(6) -0.022(5) 0.013(4) 0.025(4)
C7 0.040(3) 0.053(4) 0.131(5) 0.015(4) 0.015(3) 0.012(3)
F1 0.327(11) 0.327(11) 0.075(6) 0.000 0.000 0.164(6)
F2 0.36(4) 0.153(10) 0.27(3) -0.01(2) -0.02(4) 0.182(18)
F3 0.14(2) 0.101(12) 0.15(2) 0.058(17) 0.024(16) -0.029(14)

loop_
_atom_type_symbol
_atom_type_description
_atom_type_scat_dispersion_real
_atom_type_scat_dispersion_imag
_atom_type_scat_source
C C 0.0033 0.0016 'International Tables Vol C Tables 4.2.6.8 and 6.1.1.4'
H H 0.0000 0.0000 'International Tables Vol C Tables 4.2.6.8 and 6.1.1.4'
O O 0.0106 0.0060 'International Tables Vol C Tables 4.2.6.8 and 6.1.1.4'
P P 0.1023 0.0942 'International Tables Vol C Tables 4.2.6.8 and 6.1.1.4'
Fe Fe 0.3463 0.8444 'International Tables Vol C Tables 4.2.6.8 and 6.1.1.4'
Cu Cu 0.3201 1.2651 'International Tables Vol C Tables 4.2.6.8 and 6.1.1.4'
Se Se -0.0929 2.2259 'International Tables Vol C Tables 4.2.6.8 and 6.1.1.4'
F F 0.0171 0.0103 'International Tables Vol C Tables 4.2.6.8 and 6.1.1.4'

loop_
_geom_angle_atom_site_label_1
_geom_angle_atom_site_label_2
_geom_angle_atom_site_label_3
_geom_angle
_geom_angle_site_symmetry_1
_geom_angle_site_symmetry_3
_geom_angle_publ_flag
P1 Se1 Cu1 102.36(6) . . ?
Se1 Cu1 Se1 120.0 . 2_655 ?
Se1 Cu1 Se1 120.0 . 3_665 ?
Se1 Cu1 Se1 120.0 2_655 3_665 ?
C4 Fe1 C4 92.0(4) 4 . ?
C4 Fe1 C5 134.0(2) 4 . ?
C4 Fe1 C5 134.0(2) . . ?
C4 Fe1 C6 98.4(3) 4 4 ?
C4 Fe1 C6 158.1(3) . 4 ?
C5 Fe1 C6 39.5(2) . 4 ?
C4 Fe1 C6 158.1(3) 4 . ?
C4 Fe1 C6 98.4(3) . . ?
C5 Fe1 C6 39.5(2) . . ?
C6 Fe1 C6 65.8(4) 4 . ?
C4 Fe1 C7 93.8(3) 4 4 ?
C4 Fe1 C7 122.2(3) . 4 ?
C5 Fe1 C7 64.7(3) . 4 ?
C6 Fe1 C7 38.3(3) 4 4 ?
C6 Fe1 C7 64.4(3) . 4 ?
C4 Fe1 C7 122.2(3) 4 . ?
C4 Fe1 C7 93.8(3) . . ?
C5 Fe1 C7 64.7(3) . . ?
C6 Fe1 C7 64.4(3) 4 . ?
C6 Fe1 C7 38.3(3) . . ?
C7 Fe1 C7 38.0(3) 4 . ?
C4 Fe1 P1 91.84(19) 4 . ?
C4 Fe1 P1 91.84(19) . . ?
C5 Fe1 P1 87.1(2) . . ?
C6 Fe1 P1 106.9(2) 4 . ?
C6 Fe1 P1 106.9(2) . . ?
C7 Fe1 P1 145.16(19) 4 . ?
C7 Fe1 P1 145.16(19) . . ?
O1 P1 O1 94.5(3) 4 . ?
O1 P1 Se1 111.23(14) 4 . ?
O1 P1 Se1 111.23(14) . . ?
O1 P1 Fe1 112.43(14) 4 . ?
O1 P1 Fe1 112.43(14) . . ?
Se1 P1 Fe1 113.59(9) . . ?
F1 P2 F1 180.000(4) 7_556 . ?
F1 P2 F2 90.000(6) 7_556 2 ?
F1 P2 F2 90.000(6) . 2 ?
F1 P2 F2 90.000(1) 7_556 3 ?
F1 P2 F2 90.000(2) . 3 ?
F2 P2 F2 120.000(3) 2 3 ?
F1 P2 F2 90.000(1) 7_556 . ?
F1 P2 F2 90.000(2) . . ?
F2 P2 F2 120.000(3) 2 . ?
F2 P2 F2 120.000(7) 3 . ?
F1 P2 F3 107.2(12) 7_556 2 ?
F1 P2 F3 72.8(12) . 2 ?
F2 P2 F3 51.4(19) 2 2 ?
F2 P2 F3 159.8(11) 3 2 ?
F2 P2 F3 71.6(18) . 2 ?
F1 P2 F3 72.8(12) 7_556 7_556 ?
F1 P2 F3 107.2(12) . 7_556 ?
F2 P2 F3 159.8(11) 2 7_556 ?
F2 P2 F3 51.4(19) 3 7_556 ?
F2 P2 F3 71.6(18) . 7_556 ?
F3 P2 F3 143(4) 2 7_556 ?
F1 P2 F3 107.2(12) 7_556 . ?
F1 P2 F3 72.8(12) . . ?
F2 P2 F3 159.8(11) 2 . ?
F2 P2 F3 71.6(18) 3 . ?
F2 P2 F3 51.4(19) . . ?
F3 P2 F3 111.7(11) 2 . ?
F3 P2 F3 40(2) 7_556 . ?
F1 P2 F3 107.2(12) 7_556 3 ?
F1 P2 F3 72.8(12) . 3 ?
F2 P2 F3 71.6(18) 2 3 ?
F2 P2 F3 51.4(19) 3 3 ?
F2 P2 F3 159.8(11) . 3 ?
F3 P2 F3 111.7(11) 2 3 ?
F3 P2 F3 103(4) 7_556 3 ?
F3 P2 F3 111.7(11) . 3 ?
F1 P2 F3 72.8(12) 7_556 9_556 ?
F1 P2 F3 107.2(12) . 9_556 ?
F2 P2 F3 71.6(18) 2 9_556 ?
F2 P2 F3 159.8(11) 3 9_556 ?
F2 P2 F3 51.4(19) . 9_556 ?
F3 P2 F3 40(2) 2 9_556 ?
F3 P2 F3 111.7(11) 7_556 9_556 ?
F3 P2 F3 103(4) . 9_556 ?
F3 P2 F3 143(4) 3 9_556 ?
F1 P2 F3 72.8(12) 7_556 8_556 ?
F1 P2 F3 107.2(12) . 8_556 ?
F2 P2 F3 51.4(19) 2 8_556 ?
F2 P2 F3 71.6(18) 3 8_556 ?
F2 P2 F3 159.8(11) . 8_556 ?
F3 P2 F3 103(4) 2 8_556 ?
F3 P2 F3 111.7(11) 7_556 8_556 ?
F3 P2 F3 143(4) . 8_556 ?
F3 P2 F3 40(2) 3 8_556 ?
F3 P2 F3 111.7(11) 9_556 8_556 ?
C1 O1 P1 121.1(3) . . ?
O1 C1 C2 111.1(5) . . ?
C3 C2 C1 115.6(8) . . ?
O2 C4 Fe1 177.9(6) . . ?
C6 C5 C6 107.1(8) . 4 ?
C6 C5 Fe1 70.3(4) . . ?
C6 C5 Fe1 70.3(4) 4 . ?
C7 C6 C5 107.4(7) . . ?
C7 C6 Fe1 71.6(3) . . ?
C5 C6 Fe1 70.2(5) . . ?
C7 C7 C6 109.0(4) 4 . ?
C7 C7 Fe1 71.01(17) 4 . ?
C6 C7 Fe1 70.1(4) . . ?
P2 F1 F3 54.8(7) . . ?
P2 F1 F3 54.8(7) . 2 ?
F3 F1 F3 90.1(10) . 2 ?
P2 F1 F3 54.8(7) . 3 ?
F3 F1 F3 90.1(10) . 3 ?
F3 F1 F3 90.1(10) 2 3 ?
F3 F2 F3 130(3) 9_556 . ?
F3 F2 P2 65.1(16) 9_556 . ?
F3 F2 P2 65.1(16) . . ?
F3 F2 F3 36.1(19) 9_556 2 ?
F3 F2 F3 109(2) . 2 ?
P2 F2 F3 54.7(10) . 2 ?
F3 F2 F3 109(2) 9_556 7_556 ?
F3 F2 F3 36.1(19) . 7_556 ?
P2 F2 F3 54.7(10) . 7_556 ?
F3 F2 F3 109(2) 2 7_556 ?
F3 F3 F2 96(5) 7_556 . ?
F3 F3 P2 69.8(11) 7_556 . ?
F2 F3 P2 63.5(12) . . ?
F3 F3 F2 47(4) 7_556 3 ?
F2 F3 F2 114.3(16) . 3 ?
P2 F3 F2 53.6(12) . 3 ?
F3 F3 F1 114(3) 7_556 . ?
F2 F3 F1 84.4(13) . . ?
P2 F3 F1 52.4(8) . . ?
F2 F3 F1 72.7(15) 3 . ?

loop_
_geom_bond_atom_site_label_1
_geom_bond_atom_site_label_2
_geom_bond_distance
_geom_bond_site_symmetry_2
_geom_bond_publ_flag
Se1 P1 2.160(2) . ?
Se1 Cu1 2.3505(7) . ?
Cu1 Se1 2.3505(7) 2_655 ?
Cu1 Se1 2.3505(7) 3_665 ?
Fe1 C4 1.758(7) 4 ?
Fe1 C4 1.758(7) . ?
Fe1 C5 2.081(9) . ?
Fe1 C6 2.083(6) 4 ?
Fe1 C6 2.083(6) . ?
Fe1 C7 2.102(5) 4 ?
Fe1 C7 2.102(5) . ?
Fe1 P1 2.210(2) . ?
P1 O1 1.592(3) 4 ?
P1 O1 1.592(3) . ?
P2 F1 1.469(8) 7_556 ?
P2 F1 1.469(8) . ?
P2 F2 1.494(15) 2 ?
P2 F2 1.494(15) 3 ?
P2 F2 1.494(15) . ?
P2 F3 1.515(15) 2 ?
P2 F3 1.515(15) 7_556 ?
P2 F3 1.515(15) . ?
P2 F3 1.515(15) 3 ?
P2 F3 1.515(15) 9_556 ?
P2 F3 1.515(15) 8_556 ?
O1 C1 1.435(7) . ?
O2 C4 1.140(6) . ?
C1 C2 1.467(8) . ?
C2 C3 1.444(10) . ?
C5 C6 1.406(8) . ?
C5 C6 1.406(8) 4 ?
C6 C7 1.372(10) . ?
C7 C7 1.367(12) 4 ?
F1 F3 1.77(3) . ?
F1 F3 1.77(3) 2 ?
F1 F3 1.77(3) 3 ?
F2 F3 1.31(4) 9_556 ?
F2 F3 1.31(4) . ?
F2 F3 1.76(4) 2 ?
F2 F3 1.76(4) 7_556 ?
F3 F3 1.04(6) 7_556 ?
F3 F2 1.76(4) 3 ?
